data_7245317
loop_
_publ_author_name
'Mroweh, Nabil'
'Cauchy, Thomas'
'Vanthuyne, Nicolas'
'Avarvari, Narcis'

_publ_section_title
;
 Chiral diethyl-EDT-TTF and tetraethyl-BEDT-TTF: synthesis, structural
 characterization, radical cation salt and charge transfer complexes
;
_journal_name_full CrystEngComm
_journal_paper_doi 10.1039/D2CE00857B
_journal_year 2022
_chemical_formula_sum 'C15 H12 Cl0 F2 N2 O0 S4'
_chemical_formula_weight 386.51
_space_group_crystal_system triclinic
_space_group_IT_number 2
_space_group_name_Hall '-P 1'
_space_group_name_H-M_alt 'P -1'
_atom_sites_solution_hydrogens geom
_audit_creation_method SHELXL-2016/4
_audit_update_record
;
2022-06-17 deposited with the CCDC.	2022-08-05 downloaded from the CCDC.
;
_cell_angle_alpha 93.828(8)
_cell_angle_beta 101.369(7)
_cell_angle_gamma 108.957(8)
_cell_formula_units_Z 2
_cell_length_a 7.0619(6)
_cell_length_b 10.1071(10)
_cell_length_c 12.5228(11)
_cell_measurement_reflns_used 1656
_cell_measurement_temperature 294.5(5)
_cell_measurement_theta_max 71.0520
_cell_measurement_theta_min 5.4740
_cell_volume 820.47(14)
_computing_structure_refinement 'SHELXL-2016/4 (Sheldrick, 2016)'
_computing_structure_solution 'SHELXT 2018/2 (Sheldrick, 2018)'
_diffrn_ambient_temperature 293(2)
_diffrn_measured_fraction_theta_full 0.977
_diffrn_measured_fraction_theta_max 0.963
_diffrn_measurement_device 'four-circle diffractometer'
_diffrn_measurement_device_type 'SuperNova, Single source at offset/far, AtlasS2'
_diffrn_radiation_type CuK\a
_diffrn_radiation_wavelength 1.54184
_diffrn_reflns_av_R_equivalents 0.0506
_diffrn_reflns_av_unetI/netI 0.0610
_diffrn_reflns_Laue_measured_fraction_full 0.977
_diffrn_reflns_Laue_measured_fraction_max 0.963
_diffrn_reflns_limit_h_max 8
_diffrn_reflns_limit_h_min -8
_diffrn_reflns_limit_k_max 12
_diffrn_reflns_limit_k_min -11
_diffrn_reflns_limit_l_max 15
_diffrn_reflns_limit_l_min -15
_diffrn_reflns_number 5580
_diffrn_reflns_point_group_measured_fraction_full 0.977
_diffrn_reflns_point_group_measured_fraction_max 0.963
_diffrn_reflns_theta_full 70.000
_diffrn_reflns_theta_max 72.009
_diffrn_reflns_theta_min 3.637
_exptl_absorpt_coefficient_mu 5.504
_exptl_crystal_colour black
_exptl_crystal_density_diffrn 1.564
_exptl_crystal_description plates
_exptl_crystal_F_000 396
_refine_diff_density_max 0.668
_refine_diff_density_min -0.698
_refine_diff_density_rms 0.080
_refine_ls_extinction_method none
_refine_ls_goodness_of_fit_ref 1.035
_refine_ls_hydrogen_treatment constr
_refine_ls_matrix_type full
_refine_ls_number_parameters 210
_refine_ls_number_reflns 3112
_refine_ls_number_restraints 0
_refine_ls_restrained_S_all 1.035
_refine_ls_R_factor_all 0.0912
_refine_ls_R_factor_gt 0.0678
_refine_ls_shift/su_max 0.000
_refine_ls_shift/su_mean 0.000
_refine_ls_structure_factor_coef Fsqd
_refine_ls_weighting_details 'w=1/[\s^2^(Fo^2^)+(0.0749P)^2^+0.8926P] where P=(Fo^2^+2Fc^2^)/3'
_refine_ls_weighting_scheme calc
_refine_ls_wR_factor_gt 0.1636
_refine_ls_wR_factor_ref 0.1856
_reflns_Friedel_coverage 0.000
_reflns_number_gt 2282
_reflns_number_total 3112
_reflns_threshold_expression 'I > 2\s(I)'
_cod_data_source_file d2ce00857b3.cif
_cod_data_source_block shelx_CCDC1
_cod_database_code 7245317
_shelx_shelxl_version_number 2016/4
_shelx_space_group_comment
;
The symmetry employed for this shelxl refinement is uniquely defined
by the following loop, which should always be used as a source of
symmetry information in preference to the above space-group names.
They are only intended as comments.
;

loop_
_space_group_symop_operation_xyz
'x, y, z'
'-x, -y, -z'

loop_
_atom_site_label
_atom_site_type_symbol
_atom_site_fract_x
_atom_site_fract_y
_atom_site_fract_z
_atom_site_U_iso_or_equiv
_atom_site_adp_type
_atom_site_occupancy
_atom_site_site_symmetry_order
_atom_site_calc_flag
_atom_site_refinement_flags_posn
_atom_site_refinement_flags_adp
_atom_site_refinement_flags_occupancy
_atom_site_disorder_assembly
_atom_site_disorder_group
S2 S 1.07971(18) 0.04496(14) 0.67797(11) 0.0573(3) Uani 1 1 d . . . . .
S1 S 0.76752(18) 0.09526(13) 0.51325(10) 0.0532(3) Uani 1 1 d . . . . .
S3 S 0.6111(2) 0.23490(18) 0.67347(11) 0.0694(4) Uani 1 1 d . . . . .
S4 S 0.9810(2) 0.17718(18) 0.86828(12) 0.0735(4) Uani 1 1 d . . . . .
F1 F 0.2942(5) 0.3941(4) 0.5829(2) 0.0741(9) Uani 1 1 d . . . . .
F2 F 0.1773(6) 0.5435(4) 0.7172(2) 0.0757(10) Uani 1 1 d . . . . .
C13 C -0.0661(7) 0.5837(4) 0.5749(4) 0.0457(10) Uani 1 1 d . . . . .
C12 C -0.1282(7) 0.6656(5) 0.6471(4) 0.0490(10) Uani 1 1 d . . . . .
C14 C 0.0900(7) 0.5248(5) 0.6095(4) 0.0504(10) Uani 1 1 d . . . . .
N1 N -0.4357(8) 0.7503(6) 0.5955(4) 0.0733(13) Uani 1 1 d . . . . .
C15 C 0.1494(7) 0.4474(5) 0.5394(4) 0.0508(11) Uani 1 1 d . . . . .
C3 C 0.9690(7) 0.0316(5) 0.5411(4) 0.0500(10) Uani 1 1 d . . . . .
N2 N 0.0567(9) 0.7578(6) 0.8498(4) 0.0787(14) Uani 1 1 d . . . . .
C2 C 0.7888(7) 0.1569(5) 0.6502(4) 0.0517(11) Uani 1 1 d . . . . .
C10 C -0.2999(8) 0.7109(5) 0.6146(4) 0.0550(11) Uani 1 1 d . . . . .
C11 C -0.0223(8) 0.7131(5) 0.7590(4) 0.0567(12) Uani 1 1 d . . . . .
C1 C 0.9360(7) 0.1365(5) 0.7259(4) 0.0556(11) Uani 1 1 d . . . . .
C5 C 0.7089(9) 0.1398(6) 0.8759(5) 0.0671(14) Uani 1 1 d . . . . .
H5 H 0.710463 0.155123 0.954268 0.081 Uiso 1 1 calc R U . . .
C7 C 0.5704(9) -0.0155(6) 0.8334(5) 0.0670(14) Uani 1 1 d . . . . .
H7A H 0.429335 -0.025957 0.834574 0.080 Uiso 1 1 calc R U . . .
H7B H 0.574892 -0.037909 0.757623 0.080 Uiso 1 1 calc R U . . .
C4 C 0.6234(9) 0.2435(6) 0.8232(5) 0.0676(14) Uani 1 1 d . . . . .
H4 H 0.480162 0.214538 0.829936 0.081 Uiso 1 1 calc R U . . .
C9 C 0.6334(13) -0.1194(8) 0.9002(6) 0.097(2) Uani 1 1 d . . . . .
H9A H 0.769367 -0.114438 0.895253 0.146 Uiso 1 1 calc R U . . .
H9B H 0.538464 -0.213252 0.872233 0.146 Uiso 1 1 calc R U . . .
H9C H 0.632336 -0.096665 0.975730 0.146 Uiso 1 1 calc R U . . .
C6 C 0.7284(13) 0.3956(7) 0.8855(7) 0.101(2) Uani 1 1 d . . . . .
H6A H 0.767384 0.390993 0.963529 0.121 Uiso 1 1 calc R U . . .
H6B H 0.853398 0.440754 0.861326 0.121 Uiso 1 1 calc R U . . .
C8 C 0.6036(17) 0.4792(10) 0.8697(11) 0.168(6) Uani 1 1 d . . . . .
H8A H 0.581933 0.496723 0.794642 0.253 Uiso 1 1 calc R U . . .
H8B H 0.669939 0.567458 0.917666 0.253 Uiso 1 1 calc R U . . .
H8C H 0.473427 0.430678 0.886021 0.253 Uiso 1 1 calc R U . . .

loop_
_atom_site_aniso_label
_atom_site_aniso_U_11
_atom_site_aniso_U_22
_atom_site_aniso_U_33
_atom_site_aniso_U_23
_atom_site_aniso_U_13
_atom_site_aniso_U_12
S2 0.0418(6) 0.0670(7) 0.0628(7) 0.0080(5) 0.0029(5) 0.0242(6)
S1 0.0427(6) 0.0648(7) 0.0567(7) 0.0141(5) 0.0105(5) 0.0242(5)
S3 0.0641(8) 0.0990(11) 0.0629(8) 0.0176(7) 0.0165(6) 0.0496(8)
S4 0.0548(8) 0.0966(11) 0.0594(8) -0.0060(7) -0.0064(6) 0.0281(7)
F1 0.081(2) 0.093(2) 0.0583(17) -0.0020(15) -0.0055(15) 0.0587(19)
F2 0.088(2) 0.100(2) 0.0441(15) -0.0043(15) -0.0062(15) 0.055(2)
C13 0.044(2) 0.041(2) 0.048(2) 0.0051(17) 0.0061(19) 0.0128(18)
C12 0.047(2) 0.045(2) 0.049(2) -0.0002(18) 0.0054(19) 0.0133(19)
C14 0.048(3) 0.053(2) 0.041(2) 0.0008(18) -0.0025(19) 0.015(2)
N1 0.068(3) 0.083(3) 0.077(3) 0.004(2) 0.015(2) 0.040(3)
C15 0.048(3) 0.056(3) 0.048(2) 0.0037(19) 0.001(2) 0.024(2)
C3 0.036(2) 0.052(2) 0.062(3) 0.012(2) 0.008(2) 0.0151(19)
N2 0.083(4) 0.088(3) 0.058(3) -0.011(2) 0.004(3) 0.032(3)
C2 0.041(2) 0.061(3) 0.056(3) 0.015(2) 0.012(2) 0.019(2)
C10 0.055(3) 0.051(3) 0.056(3) 0.000(2) 0.011(2) 0.017(2)
C11 0.059(3) 0.057(3) 0.053(3) 0.001(2) 0.013(2) 0.020(2)
C1 0.040(2) 0.058(3) 0.062(3) 0.003(2) 0.001(2) 0.015(2)
C5 0.063(3) 0.082(4) 0.057(3) 0.001(3) 0.013(2) 0.029(3)
C7 0.056(3) 0.063(3) 0.080(4) 0.006(3) 0.015(3) 0.020(3)
C4 0.053(3) 0.070(3) 0.074(3) -0.006(3) 0.012(3) 0.019(3)
C9 0.101(6) 0.105(5) 0.092(5) 0.031(4) 0.022(4) 0.040(5)
C6 0.101(6) 0.059(4) 0.121(6) -0.008(4) -0.003(5) 0.019(4)
C8 0.133(9) 0.089(6) 0.269(15) -0.052(8) 0.076(10) 0.018(6)

loop_
_atom_type_symbol
_atom_type_description
_atom_type_scat_dispersion_real
_atom_type_scat_dispersion_imag
_atom_type_scat_source
C C 0.0181 0.0091 'International Tables Vol C Tables 4.2.6.8 and 6.1.1.4'
H H 0.0000 0.0000 'International Tables Vol C Tables 4.2.6.8 and 6.1.1.4'
Cl Cl 0.3639 0.7018 'International Tables Vol C Tables 4.2.6.8 and 6.1.1.4'
N N 0.0311 0.0180 'International Tables Vol C Tables 4.2.6.8 and 6.1.1.4'
O O 0.0492 0.0322 'International Tables Vol C Tables 4.2.6.8 and 6.1.1.4'
S S 0.3331 0.5567 'International Tables Vol C Tables 4.2.6.8 and 6.1.1.4'
F F 0.0727 0.0534 'International Tables Vol C Tables 4.2.6.8 and 6.1.1.4'

loop_
_geom_angle_atom_site_label_1
_geom_angle_atom_site_label_2
_geom_angle_atom_site_label_3
_geom_angle
_geom_angle_site_symmetry_1
_geom_angle_site_symmetry_3
_geom_angle_publ_flag
C3 S2 C1 96.0(2) . . ?
C3 S1 C2 95.3(2) . . ?
C2 S3 C4 105.7(2) . . ?
C1 S4 C5 97.3(2) . . ?
C15 C13 C12 123.8(4) 2_566 . ?
C15 C13 C14 112.5(4) 2_566 . ?
C12 C13 C14 123.6(4) . . ?
C13 C12 C11 122.9(4) . . ?
C13 C12 C10 123.4(4) . . ?
C11 C12 C10 113.7(4) . . ?
F2 C14 C15 118.5(4) . . ?
F2 C14 C13 118.3(4) . . ?
C15 C14 C13 123.1(4) . . ?
F1 C15 C14 117.3(4) . . ?
F1 C15 C13 118.3(4) . 2_566 ?
C14 C15 C13 124.3(4) . 2_566 ?
C3 C3 S2 122.3(5) 2_756 . ?
C3 C3 S1 122.5(5) 2_756 . ?
S2 C3 S1 115.1(3) . . ?
C1 C2 S3 127.2(4) . . ?
C1 C2 S1 116.9(4) . . ?
S3 C2 S1 115.9(3) . . ?
N1 C10 C12 175.6(5) . . ?
N2 C11 C12 175.5(6) . . ?
C2 C1 S2 116.5(4) . . ?
C2 C1 S4 126.5(4) . . ?
S2 C1 S4 116.7(3) . . ?
C4 C5 C7 112.9(5) . . ?
C4 C5 S4 111.5(4) . . ?
C7 C5 S4 113.3(4) . . ?
C4 C5 H5 106.2 . . ?
C7 C5 H5 106.2 . . ?
S4 C5 H5 106.2 . . ?
C9 C7 C5 113.2(5) . . ?
C9 C7 H7A 108.9 . . ?
C5 C7 H7A 108.9 . . ?
C9 C7 H7B 108.9 . . ?
C5 C7 H7B 108.9 . . ?
H7A C7 H7B 107.7 . . ?
C5 C4 C6 112.8(5) . . ?
C5 C4 S3 113.4(4) . . ?
C6 C4 S3 112.8(5) . . ?
C5 C4 H4 105.6 . . ?
C6 C4 H4 105.6 . . ?
S3 C4 H4 105.6 . . ?
C7 C9 H9A 109.5 . . ?
C7 C9 H9B 109.5 . . ?
H9A C9 H9B 109.5 . . ?
C7 C9 H9C 109.5 . . ?
H9A C9 H9C 109.5 . . ?
H9B C9 H9C 109.5 . . ?
C8 C6 C4 113.6(7) . . ?
C8 C6 H6A 108.8 . . ?
C4 C6 H6A 108.8 . . ?
C8 C6 H6B 108.8 . . ?
C4 C6 H6B 108.8 . . ?
H6A C6 H6B 107.7 . . ?
C6 C8 H8A 109.5 . . ?
C6 C8 H8B 109.5 . . ?
H8A C8 H8B 109.5 . . ?
C6 C8 H8C 109.5 . . ?
H8A C8 H8C 109.5 . . ?
H8B C8 H8C 109.5 . . ?

loop_
_geom_bond_atom_site_label_1
_geom_bond_atom_site_label_2
_geom_bond_distance
_geom_bond_site_symmetry_2
_geom_bond_publ_flag
S2 C3 1.715(5) . ?
S2 C1 1.738(5) . ?
S1 C3 1.729(5) . ?
S1 C2 1.746(5) . ?
S3 C2 1.743(5) . ?
S3 C4 1.855(6) . ?
S4 C1 1.744(5) . ?
S4 C5 1.857(6) . ?
F1 C15 1.346(5) . ?
F2 C14 1.340(5) . ?
C13 C15 1.408(6) 2_566 ?
C13 C12 1.409(6) . ?
C13 C14 1.425(6) . ?
C12 C11 1.420(7) . ?
C12 C10 1.427(7) . ?
C14 C15 1.352(7) . ?
N1 C10 1.143(7) . ?
C15 C13 1.408(6) 2_566 ?
C3 C3 1.388(10) 2_756 ?
N2 C11 1.151(7) . ?
C2 C1 1.341(7) . ?
C5 C4 1.498(8) . ?
C5 C7 1.546(8) . ?
C5 H5 0.9800 . ?
C7 C9 1.508(9) . ?
C7 H7A 0.9700 . ?
C7 H7B 0.9700 . ?
C4 C6 1.547(8) . ?
C4 H4 0.9800 . ?
C9 H9A 0.9600 . ?
C9 H9B 0.9600 . ?
C9 H9C 0.9600 . ?
C6 C8 1.403(13) . ?
C6 H6A 0.9700 . ?
C6 H6B 0.9700 . ?
C8 H8A 0.9600 . ?
C8 H8B 0.9600 . ?
C8 H8C 0.9600 . ?

loop_
_geom_torsion_atom_site_label_1
_geom_torsion_atom_site_label_2
_geom_torsion_atom_site_label_3
_geom_torsion_atom_site_label_4
_geom_torsion
_geom_torsion_site_symmetry_1
_geom_torsion_site_symmetry_2
_geom_torsion_site_symmetry_3
_geom_torsion_site_symmetry_4
_geom_torsion_publ_flag
C15 C13 C12 C11 -170.4(5) 2_566 . . . ?
C14 C13 C12 C11 8.6(8) . . . . ?
C15 C13 C12 C10 8.3(8) 2_566 . . . ?
C14 C13 C12 C10 -172.6(5) . . . . ?
C15 C13 C14 F2 -178.1(4) 2_566 . . . ?
C12 C13 C14 F2 2.7(7) . . . . ?
C15 C13 C14 C15 -0.2(8) 2_566 . . . ?
C12 C13 C14 C15 -179.4(5) . . . . ?
F2 C14 C15 F1 -0.2(7) . . . . ?
C13 C14 C15 F1 -178.0(4) . . . . ?
F2 C14 C15 C13 178.1(5) . . . 2_566 ?
C13 C14 C15 C13 0.3(9) . . . 2_566 ?
C1 S2 C3 C3 178.0(6) . . . 2_756 ?
C1 S2 C3 S1 -4.7(3) . . . . ?
C2 S1 C3 C3 -179.0(6) . . . 2_756 ?
C2 S1 C3 S2 3.7(3) . . . . ?
C4 S3 C2 C1 -13.6(6) . . . . ?
C4 S3 C2 S1 164.8(3) . . . . ?
C3 S1 C2 C1 -0.8(4) . . . . ?
C3 S1 C2 S3 -179.3(3) . . . . ?
S3 C2 C1 S2 175.9(3) . . . . ?
S1 C2 C1 S2 -2.4(6) . . . . ?
S3 C2 C1 S4 2.6(8) . . . . ?
S1 C2 C1 S4 -175.8(3) . . . . ?
C3 S2 C1 C2 4.3(5) . . . . ?
C3 S2 C1 S4 178.3(3) . . . . ?
C5 S4 C1 C2 33.6(5) . . . . ?
C5 S4 C1 S2 -139.7(3) . . . . ?
C1 S4 C5 C4 -67.1(4) . . . . ?
C1 S4 C5 C7 61.5(5) . . . . ?
C4 C5 C7 C9 -169.3(6) . . . . ?
S4 C5 C7 C9 62.9(6) . . . . ?
C7 C5 C4 C6 165.1(6) . . . . ?
S4 C5 C4 C6 -66.1(6) . . . . ?
C7 C5 C4 S3 -65.1(6) . . . . ?
S4 C5 C4 S3 63.7(5) . . . . ?
C2 S3 C4 C5 -21.8(5) . . . . ?
C2 S3 C4 C6 108.1(5) . . . . ?
C5 C4 C6 C8 -154.4(9) . . . . ?
S3 C4 C6 C8 75.5(10) . . . . ?
